data_4030728
loop_
_publ_author_name
'Liao, J.-H.'
'Leroux, F.'
'Guyomard, D.'
'Piffard, Y.'
'Tournoux, M.'

_publ_section_title
;
 Hydrothermal synthesis and structures of Cu2Mn(PO4)2(H2O) and
 CuMn2(PO4)2(H2O)
;
_journal_name_full 'European Journal of Solid State and Inorganic Chemistry'
_journal_page_first 403
_journal_page_last 414
_journal_volume 32
_journal_year 1995
_chemical_formula_sum 'Cu2 H2 Mn O9 P2'
_chemical_formula_weight 390.0
_space_group_IT_number 14
_symmetry_cell_setting monoclinic
_symmetry_Int_Tables_number 14
_symmetry_space_group_name_Hall '-P 2yn'
_symmetry_space_group_name_H-M 'P 1 21/n 1'
_cell_angle_alpha 90
_cell_angle_beta 96.08(2)
_cell_angle_gamma 90
_cell_formula_units_Z 4
_cell_length_a 5.381(2)
_cell_length_b 6.181(2)
_cell_length_c 20.314(4)
_cell_volume 671.8(4)
_diffrn_ambient_temperature 293
_diffrn_radiation_probe x-ray
_diffrn_radiation_type MoK\a
_diffrn_radiation_wavelength 0.71073
_exptl_absorpt_coefficient_mu 8.629
_exptl_crystal_density_diffrn 3.885
_refine_ls_number_parameters 73
_refine_ls_number_reflns 1368
_refine_ls_R_factor_gt 0.060
_refine_ls_wR_factor_gt 0.068
_cod_data_source_file EJSSIC-1995-32-403-414-1.cif
_cod_data_source_block Cu2Mn
_cod_original_sg_symbol_H-M 'P 21/n'
_cod_original_formula_sum 'H2 Cu2 Mn O9 P2'
_cod_database_code 4030728

loop_
_symmetry_equiv_pos_site_id
_symmetry_equiv_pos_as_xyz
1 x,y,z
2 1/2-x,1/2+y,1/2-z
3 -x,-y,-z
4 1/2+x,1/2-y,1/2+z

loop_
_atom_site_label
_atom_site_type_symbol
_atom_site_thermal_displace_type
_atom_site_fract_x
_atom_site_fract_y
_atom_site_fract_z
_atom_site_occupancy
_atom_site_U_iso_or_equiv
Cu1 Cu Uiso 0.8103(2) 0.7287(2) 0.07030(10) 1.000 0.0040(10)
Cu2 Cu Uiso 0.9588(2) 0.4331(3) 0.19340(10) 1.000 0.0060(10)
Mn Mn Uiso 0.5119(3) 0.1017(3) 0.14170(10) 1.000 0.0050(10)
P1 P Uiso 0.4525(4) 0.4290(5) 0.27260(10) 1.000 0.0020(10)
P2 P Uiso 0.9410(5) 0.2264(5) 0.05430(10) 1.000 0.0040(10)
O1 O Uiso 0.4900(12) 0.4012(14) 0.1993(3) 1.000 0.0050(10)
O2 O Uiso 0.6019(13) 0.6274(14) 0.3000(3) 1.000 0.0060(10)
O3 O Uiso 0.5505(14) 0.2383(15) 0.3168(3) 1.000 0.0070(10)
O4 O Uiso 0.1716(13) 0.4603(14) 0.2779(3) 1.000 0.0060(10)
O5 O Uiso 0.9063(13) 0.2890(14) -0.0197(3) 1.000 0.0060(10)
O6 O Uiso 0.8419(12) 0.4245(14) 0.0951(3) 1.000 0.0060(10)
O7 O Uiso 0.2088(14) 0.1837(14) 0.0770(3) 1.000 0.0070(10)
O8 O Uiso 0.7619(14) 0.0383(15) 0.0659(4) 1.000 0.011(2)
O9 O Uiso 0.0257(13) 0.2309(15) 0.3945(3) 1.000 0.0060(10)

loop_
_atom_type_symbol
_atom_type_description
_atom_type_scat_dispersion_real
_atom_type_scat_dispersion_imag
_atom_type_scat_source
Cu Cu 0.3201 1.2651 ' International Tables Vol C Tables 4.2.6.8 and 6.1.1.4'
Mn Mn 0.3368 0.7283 ' International Tables Vol C Tables 4.2.6.8 and 6.1.1.4'
O O 0.0106 0.0060 ' International Tables Vol C Tables 4.2.6.8 and 6.1.1.4'
P P 0.1023 0.0942 ' International Tables Vol C Tables 4.2.6.8 and 6.1.1.4'

loop_
_geom_angle_atom_site_label_1
_geom_angle_atom_site_label_2
_geom_angle_atom_site_label_3
_geom_angle
_geom_angle_site_symmetry_1
_geom_angle_site_symmetry_3
_geom_angle_publ_flag
O6 Cu1 O8 167.2(3) . 1_565 yes
O6 Cu1 O9 88.4(3) . 2_555 yes
O3 Cu1 O6 76.2(3) 2_655 . yes
O5 Cu1 O6 91.8(3) 3_765 . yes
O8 Cu1 O9 83.6(4) 1_565 2_555 yes
O3 Cu1 O8 92.7(3) 2_655 1_565 yes
O5 Cu1 O8 98.2(4) 3_765 1_565 yes
O3 Cu1 O9 81.8(3) 2_655 2_555 yes
O5 Cu1 O9 168.3(3) 3_765 2_555 yes
O3 Cu1 O5 109.6(3) 2_655 3_765 yes
O1 Cu2 O6 80.7(2) . . yes
O1 Cu2 O1 170.2(3) . 1_655 yes
O1 Cu2 O4 117.0(3) . 1_655 yes
O1 Cu2 O2 75.2(3) . 2_645 yes
O1 Cu2 O3 93.9(3) . 2_655 yes
O1 Cu2 O6 104.1(2) 1_655 . yes
O4 Cu2 O6 162.1(3) 1_655 . yes
O2 Cu2 O6 90.3(3) 2_645 . yes
O3 Cu2 O6 85.2(3) 2_655 . yes
O1 Cu2 O4 58.8(2) 1_655 1_655 yes
O1 Cu2 O2 96.1(3) 1_655 2_645 yes
O1 Cu2 O3 95.0(3) 1_655 2_655 yes
O2 Cu2 O4 96.4(3) 2_645 1_655 yes
O3 Cu2 O4 91.0(3) 2_655 1_655 yes
O2 Cu2 O3 168.7(3) 2_645 2_655 yes
O1 Mn O7 92.8(3) . . yes
O1 Mn O8 126.7(3) . . yes
O1 Mn O4 83.4(3) . 2_545 yes
O1 Mn O9 162.9(3) . 2_545 yes
O1 Mn O2 76.3(3) . 2_645 yes
O7 Mn O8 95.7(3) . . yes
O4 Mn O7 100.8(3) 2_545 . yes
O7 Mn O9 90.2(3) . 2_545 yes
O2 Mn O7 159.1(3) 2_645 . yes
O4 Mn O8 144.9(3) 2_545 . yes
O8 Mn O9 69.7(3) . 2_545 yes
O2 Mn O8 77.5(3) 2_645 . yes
O4 Mn O9 79.5(3) 2_545 2_545 yes
O2 Mn O4 95.7(3) 2_645 2_545 yes
O2 Mn O9 105.5(3) 2_645 2_545 yes
O1 P1 O2 108.9(4) . . yes
O1 P1 O3 114.1(4) . . yes
O1 P1 O4 108.3(4) . . yes
O2 P1 O3 105.4(4) . . yes
O2 P1 O4 110.7(4) . . yes
O3 P1 O4 109.5(4) . . yes
O5 P2 O6 107.4(4) . . yes
O5 P2 O8 108.9(4) . . yes
O5 P2 O7 111.0(4) . 1_655 yes
O6 P2 O8 104.4(4) . . yes
O6 P2 O7 109.9(4) . 1_655 yes
O7 P2 O8 114.7(5) 1_655 . yes
Cu2 O1 Mn 86.0(2) . . yes
Cu2 O1 P1 105.7(3) . . yes
Cu2 O1 Cu2 170.2(3) . 1_455 yes
Mn O1 P1 129.1(5) . . yes
Cu2 O1 Mn 98.4(3) 1_455 . yes
Cu2 O1 P1 78.4(3) 1_455 . yes
Cu2 O2 P1 136.2(5) 2_655 . yes
Mn O2 P1 122.9(5) 2_655 . yes
Cu2 O2 Mn 100.6(3) 2_655 2_655 yes
Cu1 O3 P1 130.2(5) 2_645 . yes
Cu2 O3 P1 133.9(4) 2_645 . yes
Cu1 O3 Cu2 94.8(3) 2_645 2_645 yes
Cu2 O4 P1 114.4(4) 1_455 . yes
Mn O4 P1 129.0(4) 2_555 . yes
Cu2 O4 Mn 114.9(3) 1_455 2_555 yes
Cu1 O5 P2 118.9(4) 3_765 . yes
Cu1 O6 Cu2 103.8(4) . . yes
Cu1 O6 P2 128.9(4) . . yes
Cu2 O6 P2 116.3(4) . . yes
Mn O7 P2 157.2(4) . 1_455 yes
Mn O8 P2 114.4(5) . . yes
Cu1 O8 Mn 103.6(4) 1_545 . yes
Cu1 O8 P2 132.0(5) 1_545 . yes
Cu1 O9 Mn 93.7(3) 2_545 2_555 yes

loop_
_geom_bond_atom_site_label_1
_geom_bond_atom_site_label_2
_geom_bond_distance
_geom_bond_site_symmetry_2
_geom_bond_publ_flag
Cu1 O6 1.949(9) . yes
Cu1 O8 1.932(9) 1_565 yes
Cu1 O9 2.014(7) 2_555 yes
Cu1 O3 2.337(7) 2_655 yes
Cu1 O5 1.930(7) 3_765 yes
Cu2 O1 2.546(7) . yes
Cu2 O6 2.030(6) . yes
Cu2 O1 2.855(7) 1_655 yes
Cu2 O4 1.967(7) 1_655 yes
Cu2 O2 1.925(9) 2_645 yes
Cu2 O3 1.898(9) 2_655 yes
Mn O1 2.200(8) . yes
Mn O7 2.047(7) . yes
Mn O8 2.185(8) . yes
Mn O4 2.179(7) 2_545 yes
Mn O9 2.409(9) 2_545 yes
Mn O2 2.286(7) 2_645 yes
P1 O1 1.533(6) . yes
P1 O2 1.538(8) . yes
P1 O3 1.541(9) . yes
P1 O4 1.539(7) . yes
P2 O5 1.544(7) . yes
P2 O6 1.601(8) . yes
P2 O8 1.544(9) . yes
P2 O7 1.489(8) 1_655 yes

loop_
_geom_torsion_atom_site_label_1
_geom_torsion_atom_site_label_2
_geom_torsion_atom_site_label_3
_geom_torsion_atom_site_label_4
_geom_torsion
_geom_torsion_site_symmetry_1
_geom_torsion_site_symmetry_3
_geom_torsion_site_symmetry_4
_geom_torsion_publ_flag
O9 Cu1 O6 Cu2 -81.3(3) 2_555 . . no
O9 Cu1 O6 P2 136.9(5) 2_555 . . no
O3 Cu1 O6 Cu2 0.7(3) 2_655 . . no
O3 Cu1 O6 P2 -141.1(5) 2_655 . . no
O5 Cu1 O6 Cu2 110.4(3) 3_765 . . no
O5 Cu1 O6 P2 -31.4(5) 3_765 . . no
O6 Cu1 O9 Mn 147.2(3) . 2_555 1_565 no
O6 Cu1 O3 Cu2 -0.7(3) . 2_655 . no
O6 Cu1 O3 P1 168.6(6) . 2_655 2_655 no
O8 Cu1 O3 Cu2 172.8(3) 1_565 2_655 . no
O9 Cu1 O3 Cu2 89.7(4) 2_555 2_655 . no
O5 Cu1 O3 Cu2 -87.6(4) 3_765 2_655 . no
O6 Cu1 O5 P2 123.0(5) . 3_765 3_765 no
O6 Cu2 O1 Mn 57.6(3) . . . no
O6 Cu2 O1 P1 -172.8(5) . . . no
O4 Cu2 O1 Mn -124.9(3) 1_655 . . no
O4 Cu2 O1 P1 4.7(6) 1_655 . . no
O2 Cu2 O1 Mn -35.2(2) 2_645 . . no
O2 Cu2 O1 P1 94.4(5) 2_645 . . no
O3 Cu2 O1 Mn 142.1(3) 2_655 . . no
O3 Cu2 O1 P1 -88.3(5) 2_655 . . no
O1 Cu2 O6 Cu1 93.9(3) . . . no
O1 Cu2 O6 P2 -118.5(5) . . . no
O1 Cu2 O6 Cu1 -94.8(3) 1_655 . . no
O1 Cu2 O6 P2 52.7(5) 1_655 . . no
O2 Cu2 O6 Cu1 168.9(3) 2_645 . . no
O2 Cu2 O6 P2 -43.6(5) 2_645 . . no
O3 Cu2 O6 Cu1 -0.8(3) 2_655 . . no
O3 Cu2 O6 P2 146.8(5) 2_655 . . no
O6 Cu2 O1 Mn -54.9(4) . 1_655 1_655 no
O6 Cu2 O1 P1 176.8(4) . 1_655 1_655 no
O1 Cu2 O4 P1 167.3(4) . 1_655 1_655 no
O1 Cu2 O4 Mn -26.3(5) . 1_655 2_655 no
O1 Cu2 O2 Mn 34.3(2) . 2_645 . no
O1 Cu2 O2 P1 -151.6(6) . 2_645 2_645 no
O6 Cu2 O2 Mn -46.0(3) . 2_645 . no
O6 Cu2 O2 P1 128.1(6) . 2_645 2_645 no
O1 Cu2 O2 Mn -150.3(2) 1_655 2_645 . no
O4 Cu2 O2 Mn 150.6(3) 1_655 2_645 . no
O1 Cu2 O3 Cu1 -79.7(3) . 2_655 . no
O1 Cu2 O3 P1 111.6(6) . 2_655 2_655 no
O6 Cu2 O3 Cu1 0.6(3) . 2_655 . no
O6 Cu2 O3 P1 -168.0(7) . 2_655 2_655 no
O1 Cu2 O3 Cu1 104.4(2) 1_655 2_655 . no
O4 Cu2 O3 Cu1 163.2(3) 1_655 2_655 . no
O7 Mn O1 Cu2 -133.0(3) . . . no
O7 Mn O1 P1 120.0(5) . . . no
O7 Mn O1 Cu2 38.1(3) . . 1_455 no
O8 Mn O1 Cu2 -33.7(4) . . . no
O8 Mn O1 P1 -140.8(5) . . . no
O8 Mn O1 Cu2 137.4(3) . . 1_455 no
O4 Mn O1 Cu2 126.4(2) 2_545 . . no
O4 Mn O1 P1 19.4(5) 2_545 . . no
O4 Mn O1 Cu2 -62.4(2) 2_545 . 1_455 no
O2 Mn O1 Cu2 28.9(2) 2_645 . . no
O2 Mn O1 P1 -78.1(5) 2_645 . . no
O2 Mn O1 Cu2 -159.9(3) 2_645 . 1_455 no
O1 Mn O7 P2 -69.7(15) . . 1_455 no
O8 Mn O7 P2 163.0(14) . . 1_455 no
O4 Mn O7 P2 14.1(15) 2_545 . 1_455 no
O9 Mn O7 P2 93.4(14) 2_545 . 1_455 no
O2 Mn O7 P2 -127.3(13) 2_645 . 1_455 no
O1 Mn O8 P2 1.2(6) . . . no
O1 Mn O8 Cu1 151.2(3) . . 1_545 no
O7 Mn O8 P2 99.0(5) . . . no
O7 Mn O8 Cu1 -111.0(4) . . 1_545 no
O4 Mn O8 P2 -143.0(5) 2_545 . . no
O4 Mn O8 Cu1 7.1(7) 2_545 . 1_545 no
O9 Mn O8 P2 -172.9(5) 2_545 . . no
O9 Mn O8 Cu1 -22.8(3) 2_545 . 1_545 no
O2 Mn O8 P2 -61.0(5) 2_645 . . no
O2 Mn O8 Cu1 89.1(4) 2_645 . 1_545 no
O1 Mn O4 P1 92.4(6) . 2_545 2_545 no
O1 Mn O4 Cu2 -71.6(4) . 2_545 2_645 no
O7 Mn O4 P1 0.8(7) . 2_545 2_545 no
O7 Mn O4 Cu2 -163.2(4) . 2_545 2_645 no
O8 Mn O4 P1 -115.8(7) . 2_545 2_545 no
O8 Mn O4 Cu2 80.2(6) . 2_545 2_645 no
O7 Mn O9 Cu1 117.3(3) . 2_545 1_545 no
O8 Mn O9 Cu1 21.3(3) . 2_545 1_545 no
O1 Mn O2 Cu2 -40.5(3) . 2_645 . no
O1 Mn O2 P1 144.4(5) . 2_645 2_645 no
O7 Mn O2 Cu2 19.7(9) . 2_645 . no
O7 Mn O2 P1 -155.4(7) . 2_645 2_645 no
O8 Mn O2 Cu2 92.7(3) . 2_645 . no
O8 Mn O2 P1 -82.5(5) . 2_645 2_645 no
O4 Mn O2 Cu2 -122.2(3) 2_545 2_645 . no
O9 Mn O2 Cu2 157.2(3) 2_545 2_645 . no
O2 P1 O1 Cu2 47.6(5) . . . no
O2 P1 O1 Mn 145.4(5) . . . no
O2 P1 O1 Cu2 -123.2(3) . . 1_455 no
O3 P1 O1 Cu2 -69.8(5) . . . no
O3 P1 O1 Mn 28.0(6) . . . no
O3 P1 O1 Cu2 119.4(4) . . 1_455 no
O4 P1 O1 Cu2 168.0(4) . . . no
O4 P1 O1 Mn -94.2(6) . . . no
O4 P1 O1 Cu2 -2.8(4) . . 1_455 no
O1 P1 O2 Cu2 88.7(6) . . 2_655 no
O1 P1 O2 Mn -98.2(5) . . 2_655 no
O3 P1 O2 Cu2 -148.5(5) . . 2_655 no
O3 P1 O2 Mn 24.6(5) . . 2_655 no
O4 P1 O2 Cu2 -30.2(7) . . 2_655 no
O4 P1 O2 Mn 142.9(4) . . 2_655 no
O1 P1 O3 Cu1 153.8(5) . . 2_645 no
O1 P1 O3 Cu2 -41.1(8) . . 2_645 no
O2 P1 O3 Cu1 34.4(6) . . 2_645 no
O2 P1 O3 Cu2 -160.5(6) . . 2_645 no
O4 P1 O3 Cu1 -84.8(6) . . 2_645 no
O4 P1 O3 Cu2 80.4(7) . . 2_645 no
O1 P1 O4 Cu2 4.3(7) . . 1_455 no
O1 P1 O4 Mn -159.7(6) . . 2_555 no
O2 P1 O4 Cu2 123.6(5) . . 1_455 no
O2 P1 O4 Mn -40.5(7) . . 2_555 no
O3 P1 O4 Cu2 -120.6(5) . . 1_455 no
O3 P1 O4 Mn 75.3(7) . . 2_555 no
O6 P2 O5 Cu1 126.7(5) . . 3_765 no
O8 P2 O5 Cu1 -120.7(5) . . 3_765 no
O7 P2 O5 Cu1 6.6(7) 1_655 . 3_765 no
O5 P2 O6 Cu1 -23.6(6) . . . no
O5 P2 O6 Cu2 -161.6(4) . . . no
O8 P2 O6 Cu1 -139.2(5) . . . no
O8 P2 O6 Cu2 82.9(5) . . . no
O7 P2 O6 Cu1 97.3(5) 1_655 . . no
O7 P2 O6 Cu2 -40.7(6) 1_655 . . no
O5 P2 O8 Mn -124.4(5) . . . no
O5 P2 O8 Cu1 96.4(7) . . 1_545 no
O6 P2 O8 Mn -9.9(5) . . . no
O6 P2 O8 Cu1 -149.1(6) . . 1_545 no
O7 P2 O8 Mn 110.4(5) 1_655 . . no
O7 P2 O8 Cu1 -28.8(8) 1_655 . 1_545 no
O5 P2 O7 Mn -179.0(13) . 1_655 1_655 no
O6 P2 O7 Mn 62.3(15) . 1_655 1_655 no
O8 P2 O7 Mn -55.0(15) . 1_655 1_655 no
